data_7029027
loop_
_publ_author_name
'Delgado-Mart\'inez, Patricia'
'Gonz\'alez-Prieto, Rodrigo'
'G\'omez-Garc\'ia, Carlos J'
'Jim\'enez-Aparicio, Reyes'
'Priego, Jos\'e L'
'Torres, M. Rosario'

_publ_section_title
;
 Structural, magnetic and electrical properties of one-dimensional
 tetraamidatodiruthenium compounds.
;
_journal_issue 8
_journal_name_full 'Dalton transactions (Cambridge, England : 2003)'
_journal_page_first 3227
_journal_page_last 3237
_journal_paper_doi 10.1039/c3dt52727a
_journal_volume 43
_journal_year 2014
_chemical_formula_sum 'C32 H32 Br N4 O4 Ru2'
_chemical_formula_weight 818.67
_chemical_name_systematic
; 
 ? 
;
_space_group_IT_number 15
_symmetry_cell_setting monoclinic
_symmetry_space_group_name_Hall '-C 2yc'
_symmetry_space_group_name_H-M 'C 1 2/c 1'
_atom_sites_solution_hydrogens geom
_atom_sites_solution_primary direct
_atom_sites_solution_secondary difmap
_audit_creation_method SHELXL-97
_cell_angle_alpha 90.00
_cell_angle_beta 113.32(3)
_cell_angle_gamma 90.00
_cell_formula_units_Z 4
_cell_length_a 26.942(6)
_cell_length_b 10.424(2)
_cell_length_c 13.010(2)
_cell_measurement_temperature 296(2)
_cell_volume 3355.3(13)
_computing_cell_refinement 'Bruker SMART'
_computing_data_collection 'Bruker SMART'
_computing_data_reduction 'Bruker SAINT'
_computing_molecular_graphics 'Bruker SHELXTL'
_computing_publication_material 'Bruker SHELXTL'
_computing_structure_refinement 'SHELXL-97 (Sheldrick, 1997)'
_computing_structure_solution 'SHELXS-97 (Sheldrick, 1990)'
_diffrn_ambient_temperature 296(2)
_diffrn_measured_fraction_theta_full 0.997
_diffrn_measured_fraction_theta_max 0.997
_diffrn_measurement_device_type 'CCD area detector'
_diffrn_measurement_method 'phi and omega scans'
_diffrn_radiation_monochromator graphite
_diffrn_radiation_source 'fine-focus sealed tube'
_diffrn_radiation_type MoK\a
_diffrn_radiation_wavelength 0.71073
_diffrn_reflns_av_R_equivalents 0.0524
_diffrn_reflns_av_sigmaI/netI 0.0540
_diffrn_reflns_limit_h_max 31
_diffrn_reflns_limit_h_min -34
_diffrn_reflns_limit_k_max 13
_diffrn_reflns_limit_k_min -13
_diffrn_reflns_limit_l_max 16
_diffrn_reflns_limit_l_min -16
_diffrn_reflns_number 14504
_diffrn_reflns_theta_full 27.00
_diffrn_reflns_theta_max 27.00
_diffrn_reflns_theta_min 1.65
_exptl_absorpt_coefficient_mu 2.131
_exptl_absorpt_correction_T_max 0.7994
_exptl_absorpt_correction_T_min 0.6514
_exptl_absorpt_correction_type multi-scan
_exptl_absorpt_process_details SADABS
_exptl_crystal_colour brown
_exptl_crystal_density_diffrn 1.621
_exptl_crystal_density_method 'not measured'
_exptl_crystal_description prismatic
_exptl_crystal_F_000 1628
_exptl_crystal_size_max 0.22
_exptl_crystal_size_mid 0.12
_exptl_crystal_size_min 0.11
_refine_diff_density_max 1.017
_refine_diff_density_min -0.839
_refine_diff_density_rms 0.124
_refine_ls_extinction_method none
_refine_ls_goodness_of_fit_ref 0.999
_refine_ls_hydrogen_treatment constr
_refine_ls_matrix_type full
_refine_ls_number_parameters 195
_refine_ls_number_reflns 3669
_refine_ls_number_restraints 0
_refine_ls_restrained_S_all 0.999
_refine_ls_R_factor_all 0.0974
_refine_ls_R_factor_gt 0.0441
_refine_ls_shift/su_max 0.005
_refine_ls_shift/su_mean 0.001
_refine_ls_structure_factor_coef Fsqd
_refine_ls_weighting_details 'calc w=1/[\s^2^(Fo^2^)+(0.0890P)^2^+16.0446P] where P=(Fo^2^+2Fc^2^)/3'
_refine_ls_weighting_scheme calc
_refine_ls_wR_factor_gt 0.1127
_refine_ls_wR_factor_ref 0.1659
_reflns_number_gt 2297
_reflns_number_total 3669
_reflns_threshold_expression >2sigma(I)
_cod_data_source_file c3dt52727a.txt
_cod_data_source_block 3-pdm126
_cod_depositor_comments
;
The following automatic conversions were performed:

'_symmetry_cell_setting' value 'Monoclinic' changed to 'monoclinic'
according to
/usr/data/users/saulius/automatic-downloads/current/RSC/lib/dictionaries/cif_core.dic
dictionary named 'cif_core.dic' version 2.4.2 from 2011-04-26.

Automatic conversion script
Id: cif_fix_values 2281 2013-09-26 08:29:07Z andrius 
;
_cod_original_cell_volume 3355.4(12)
_cod_original_sg_symbol_H-M C2/c
_cod_database_code 7029027

loop_
_symmetry_equiv_pos_as_xyz
'x, y, z'
'-x, y, -z+1/2'
'x+1/2, y+1/2, z'
'-x+1/2, y+1/2, -z+1/2'
'-x, -y, -z'
'x, -y, z-1/2'
'-x+1/2, -y+1/2, -z'
'x+1/2, -y+1/2, z-1/2'

loop_
_atom_site_label
_atom_site_type_symbol
_atom_site_fract_x
_atom_site_fract_y
_atom_site_fract_z
_atom_site_U_iso_or_equiv
_atom_site_adp_type
_atom_site_occupancy
_atom_site_symmetry_multiplicity
_atom_site_calc_flag
_atom_site_refinement_flags
Br1 Br 0.0000 0.30578(10) 0.7500 0.0577(3) Uani 1 2 d S
C1 C 0.1020(3) 0.5729(6) 0.6253(5) 0.0446(16) Uani 1 1 d .
C2 C 0.1572(3) 0.6200(7) 0.6963(6) 0.0523(18) Uani 1 1 d .
C3 C 0.1819(4) 0.7092(10) 0.6562(8) 0.080(3) Uani 1 1 d .
H3 H 0.1646 0.7370 0.5826 0.096 Uiso 1 1 calc R
C4 C 0.2321(4) 0.7600(12) 0.7221(10) 0.099(4) Uani 1 1 d .
H4 H 0.2475 0.8215 0.6920 0.118 Uiso 1 1 calc R
C5 C 0.2594(4) 0.7214(11) 0.8303(8) 0.078(3) Uani 1 1 d .
C6 C 0.2354(4) 0.6300(11) 0.8694(8) 0.086(3) Uani 1 1 d .
H6 H 0.2536 0.6006 0.9423 0.103 Uiso 1 1 calc R
C7 C 0.1847(4) 0.5779(9) 0.8051(7) 0.074(2) Uani 1 1 d .
H7 H 0.1696 0.5157 0.8351 0.088 Uiso 1 1 calc R
C8 C 0.3133(4) 0.7797(13) 0.9034(10) 0.119(5) Uani 1 1 d .
H8A H 0.3078 0.8464 0.9487 0.178 Uiso 1 1 calc R
H8B H 0.3301 0.8151 0.8571 0.178 Uiso 1 1 calc R
H8C H 0.3362 0.7146 0.9509 0.178 Uiso 1 1 calc R
C9 C 0.0367(2) 0.2896(6) 0.4340(5) 0.0371(14) Uani 1 1 d .
C10 C 0.0591(3) 0.1744(7) 0.4011(5) 0.0433(15) Uani 1 1 d .
C11 C 0.0799(3) 0.1822(8) 0.3192(6) 0.060(2) Uani 1 1 d .
H11 H 0.0783 0.2591 0.2818 0.072 Uiso 1 1 calc R
C12 C 0.1032(4) 0.0749(9) 0.2934(8) 0.074(3) Uani 1 1 d .
H12 H 0.1163 0.0815 0.2375 0.089 Uiso 1 1 calc R
C13 C 0.1076(4) -0.0406(8) 0.3468(8) 0.068(2) Uani 1 1 d .
C14 C 0.0843(4) -0.0481(8) 0.4257(8) 0.071(2) Uani 1 1 d .
H14 H 0.0845 -0.1259 0.4608 0.085 Uiso 1 1 calc R
C15 C 0.0611(3) 0.0571(7) 0.4520(7) 0.060(2) Uani 1 1 d .
H15 H 0.0464 0.0493 0.5055 0.072 Uiso 1 1 calc R
C16 C 0.1341(5) -0.1546(10) 0.3184(10) 0.110(4) Uani 1 1 d .
H16A H 0.1132 -0.1809 0.2428 0.165 Uiso 1 1 calc R
H16B H 0.1362 -0.2239 0.3685 0.165 Uiso 1 1 calc R
H16C H 0.1699 -0.1316 0.3259 0.165 Uiso 1 1 calc R
N1 N 0.0753(2) 0.5005(5) 0.6665(4) 0.0407(12) Uani 1 1 d .
H1 H 0.0906 0.4757 0.7350 0.049 Uiso 1 1 calc R
N2 N 0.0255(2) 0.2859(4) 0.5209(4) 0.0366(12) Uani 1 1 d .
H2 H 0.0297 0.2152 0.5576 0.044 Uiso 1 1 calc R
O1 O -0.0799(2) 0.3894(5) 0.4777(4) 0.0544(12) Uani 1 1 d .
O2 O -0.0300(2) 0.6052(5) 0.6218(4) 0.0586(14) Uani 1 1 d .
Ru1 Ru -0.00206(2) 0.44334(5) 0.57406(4) 0.0383(2) Uani 1 1 d .

loop_
_atom_site_aniso_label
_atom_site_aniso_U_11
_atom_site_aniso_U_22
_atom_site_aniso_U_33
_atom_site_aniso_U_23
_atom_site_aniso_U_13
_atom_site_aniso_U_12
Br1 0.0976(9) 0.0466(6) 0.0386(5) 0.000 0.0372(6) 0.000
C1 0.050(4) 0.045(4) 0.037(3) -0.004(3) 0.015(3) 0.005(3)
C2 0.050(4) 0.061(5) 0.042(4) -0.005(3) 0.014(3) 0.003(4)
C3 0.062(6) 0.112(8) 0.057(5) 0.015(5) 0.012(4) -0.020(5)
C4 0.064(6) 0.129(9) 0.096(8) 0.004(7) 0.025(6) -0.034(6)
C5 0.050(5) 0.113(8) 0.070(6) -0.010(6) 0.023(5) -0.002(5)
C6 0.065(6) 0.118(9) 0.056(5) 0.001(6) 0.003(5) 0.003(6)
C7 0.061(5) 0.092(7) 0.057(5) 0.009(5) 0.012(4) -0.002(5)
C8 0.055(6) 0.184(13) 0.103(9) -0.035(9) 0.016(6) -0.023(7)
C9 0.033(3) 0.040(4) 0.037(3) 0.000(3) 0.012(3) 0.008(3)
C10 0.044(4) 0.047(4) 0.037(3) -0.003(3) 0.015(3) 0.005(3)
C11 0.082(6) 0.052(4) 0.058(5) 0.004(4) 0.041(4) 0.007(4)
C12 0.096(7) 0.073(6) 0.076(6) -0.005(5) 0.057(6) 0.009(5)
C13 0.071(6) 0.055(5) 0.082(6) -0.013(4) 0.035(5) 0.007(4)
C14 0.099(7) 0.039(4) 0.083(6) 0.004(4) 0.045(6) 0.014(4)
C15 0.082(6) 0.048(4) 0.063(5) 0.003(4) 0.043(5) 0.006(4)
C16 0.123(10) 0.088(8) 0.143(10) -0.020(7) 0.080(9) 0.036(7)
N1 0.045(3) 0.044(3) 0.027(3) 0.007(2) 0.008(2) -0.001(3)
N2 0.059(3) 0.024(2) 0.033(3) 0.0064(19) 0.024(3) 0.004(2)
O1 0.061(3) 0.061(3) 0.041(3) 0.006(2) 0.019(2) 0.000(3)
O2 0.088(4) 0.051(3) 0.040(3) 0.009(2) 0.029(3) 0.014(3)
Ru1 0.0495(3) 0.0394(3) 0.0256(3) 0.0011(2) 0.0144(2) 0.0013(2)

loop_
_atom_type_symbol
_atom_type_description
_atom_type_scat_dispersion_real
_atom_type_scat_dispersion_imag
_atom_type_scat_source
C C 0.0033 0.0016 'International Tables Vol C Tables 4.2.6.8 and 6.1.1.4'
H H 0.0000 0.0000 'International Tables Vol C Tables 4.2.6.8 and 6.1.1.4'
N N 0.0061 0.0033 'International Tables Vol C Tables 4.2.6.8 and 6.1.1.4'
O O 0.0106 0.0060 'International Tables Vol C Tables 4.2.6.8 and 6.1.1.4'
Br Br -0.2901 2.4595 'International Tables Vol C Tables 4.2.6.8 and 6.1.1.4'
Ru Ru -1.2594 0.8363 'International Tables Vol C Tables 4.2.6.8 and 6.1.1.4'

loop_
_geom_angle_atom_site_label_1
_geom_angle_atom_site_label_2
_geom_angle_atom_site_label_3
_geom_angle
_geom_angle_site_symmetry_1
_geom_angle_site_symmetry_3
Ru1 Br1 Ru1 115.39(4) . 2_556
N1 C1 O1 120.2(6) . 5_566
N1 C1 C2 121.2(6) . .
O1 C1 C2 118.6(6) 5_566 .
C3 C2 C7 117.6(8) . .
C3 C2 C1 120.5(7) . .
C7 C2 C1 121.8(8) . .
C2 C3 C4 121.9(9) . .
C5 C4 C3 121.3(10) . .
C6 C5 C4 116.8(9) . .
C6 C5 C8 121.8(10) . .
C4 C5 C8 121.4(10) . .
C5 C6 C7 123.0(9) . .
C2 C7 C6 119.3(9) . .
N2 C9 O2 119.6(5) . 5_566
N2 C9 C10 119.7(6) . .
O2 C9 C10 120.7(6) 5_566 .
C15 C10 C11 117.9(7) . .
C15 C10 C9 121.5(6) . .
C11 C10 C9 120.6(6) . .
C12 C11 C10 119.8(7) . .
C13 C12 C11 122.9(8) . .
C12 C13 C14 116.4(7) . .
C12 C13 C16 121.6(9) . .
C14 C13 C16 121.9(8) . .
C15 C14 C13 121.3(8) . .
C14 C15 C10 121.6(7) . .
C1 N1 Ru1 122.1(4) . .
C9 N2 Ru1 121.4(4) . .
C1 O1 Ru1 119.3(5) 5_566 .
C9 O2 Ru1 121.3(4) 5_566 .
N2 Ru1 O2 177.75(18) . .
N2 Ru1 N1 90.6(2) . .
O2 Ru1 N1 89.6(2) . .
N2 Ru1 O1 89.6(2) . .
O2 Ru1 O1 90.1(2) . .
N1 Ru1 O1 178.40(19) . .
N2 Ru1 Ru1 89.13(13) . 5_566
O2 Ru1 Ru1 88.64(13) . 5_566
N1 Ru1 Ru1 88.12(14) . 5_566
O1 Ru1 Ru1 90.31(13) . 5_566
N2 Ru1 Br1 88.36(13) . .
O2 Ru1 Br1 93.88(13) . .
N1 Ru1 Br1 88.96(14) . .
O1 Ru1 Br1 92.63(13) . .
Ru1 Ru1 Br1 176.13(4) 5_566 .

loop_
_geom_bond_atom_site_label_1
_geom_bond_atom_site_label_2
_geom_bond_distance
_geom_bond_site_symmetry_2
Br1 Ru1 2.6829(8) .
Br1 Ru1 2.6830(8) 2_556
C1 N1 1.296(8) .
C1 O1 1.293(8) 5_566
C1 C2 1.490(10) .
C2 C3 1.362(11) .
C2 C7 1.383(11) .
C3 C4 1.388(13) .
C4 C5 1.365(14) .
C5 C6 1.357(14) .
C5 C8 1.513(13) .
C6 C7 1.400(12) .
C9 N2 1.282(8) .
C9 O2 1.288(8) 5_566
C9 C10 1.481(9) .
C10 C15 1.382(10) .
C10 C11 1.389(9) .
C11 C12 1.386(11) .
C12 C13 1.370(12) .
C13 C14 1.402(12) .
C13 C16 1.507(11) .
C14 C15 1.370(10) .
N1 Ru1 2.039(5) .
N2 Ru1 2.032(5) .
O1 C1 1.293(8) 5_566
O1 Ru1 2.051(5) .
O2 C9 1.288(8) 5_566
O2 Ru1 2.041(5) .
Ru1 Ru1 2.3000(10) 5_566

loop_
_geom_torsion_atom_site_label_1
_geom_torsion_atom_site_label_2
_geom_torsion_atom_site_label_3
_geom_torsion_atom_site_label_4
_geom_torsion
_geom_torsion_site_symmetry_1
_geom_torsion_site_symmetry_4
N1 C1 C2 C3 -171.3(8) . .
O1 C1 C2 C3 5.5(11) 5_566 .
N1 C1 C2 C7 7.1(11) . .
O1 C1 C2 C7 -176.0(7) 5_566 .
C7 C2 C3 C4 -1.9(15) . .
C1 C2 C3 C4 176.6(9) . .
C2 C3 C4 C5 0.7(18) . .
C3 C4 C5 C6 1.0(18) . .
C3 C4 C5 C8 -178.0(11) . .
C4 C5 C6 C7 -1.5(16) . .
C8 C5 C6 C7 177.5(10) . .
C3 C2 C7 C6 1.4(14) . .
C1 C2 C7 C6 -177.1(8) . .
C5 C6 C7 C2 0.4(15) . .
N2 C9 C10 C15 9.4(10) . .
O2 C9 C10 C15 -172.8(7) 5_566 .
N2 C9 C10 C11 -169.1(7) . .
O2 C9 C10 C11 8.7(10) 5_566 .
C15 C10 C11 C12 -1.8(12) . .
C9 C10 C11 C12 176.8(8) . .
C10 C11 C12 C13 -1.1(14) . .
C11 C12 C13 C14 3.7(15) . .
C11 C12 C13 C16 -178.7(10) . .
C12 C13 C14 C15 -3.6(14) . .
C16 C13 C14 C15 178.8(10) . .
C13 C14 C15 C10 0.9(14) . .
C11 C10 C15 C14 1.9(12) . .
C9 C10 C15 C14 -176.7(8) . .
O1 C1 N1 Ru1 -0.6(9) 5_566 .
C2 C1 N1 Ru1 176.2(5) . .
O2 C9 N2 Ru1 -0.6(9) 5_566 .
C10 C9 N2 Ru1 177.2(4) . .
C9 N2 Ru1 O2 8(6) . .
C9 N2 Ru1 N1 -87.5(5) . .
C9 N2 Ru1 O1 90.9(5) . .
C9 N2 Ru1 Ru1 0.6(5) . 5_566
C9 N2 Ru1 Br1 -176.5(5) . .
C9 O2 Ru1 N2 -7(6) 5_566 .
C9 O2 Ru1 N1 88.0(5) 5_566 .
C9 O2 Ru1 O1 -90.4(5) 5_566 .
C9 O2 Ru1 Ru1 -0.1(5) 5_566 5_566
C9 O2 Ru1 Br1 176.9(5) 5_566 .
C1 N1 Ru1 N2 89.1(5) . .
C1 N1 Ru1 O2 -88.7(5) . .
C1 N1 Ru1 O1 -11(8) . .
C1 N1 Ru1 Ru1 0.0(5) . 5_566
C1 N1 Ru1 Br1 177.5(5) . .
C1 O1 Ru1 N2 -88.4(5) 5_566 .
C1 O1 Ru1 O2 89.4(5) 5_566 .
C1 O1 Ru1 N1 11(8) 5_566 .
C1 O1 Ru1 Ru1 0.7(5) 5_566 5_566
C1 O1 Ru1 Br1 -176.8(5) 5_566 .
Ru1 Br1 Ru1 N2 159.73(15) 2_556 .
Ru1 Br1 Ru1 O2 -20.44(16) 2_556 .
Ru1 Br1 Ru1 N1 69.08(15) 2_556 .
Ru1 Br1 Ru1 O1 -110.70(15) 2_556 .
Ru1 Br1 Ru1 Ru1 110.1(6) 2_556 5_566
